data_4312160
loop_
_publ_author_name
'Carlos O. Della V\'edova'
'Anthony J. Downs'
'Eleonora Moschione'
'Simon Parsons'
'Rosana M. Romano'

_publ_section_title
;
 Chlorocarbonyl Trifluoromethanesulfonate, ClC(O)OSO2CF3: Structure and
 Conformational Properties in the Gaseous and Condensed Phases
;
_journal_name_full 'Inorganic Chemistry'
_journal_page_first 8143
_journal_page_last 8149
_journal_paper_doi 10.1021/ic0489488
_journal_volume 43
_journal_year 2004
_chemical_compound_source
;
?
;
_chemical_formula_moiety ' ClC(O)-OSO2CF3 '
_chemical_formula_sum 'C2 Cl F3 O4 S'
_chemical_formula_weight 212.53
_chemical_melting_point ?
_chemical_name_systematic
;                                                                               
?                                                                               
;
_space_group_IT_number 14
_symmetry_cell_setting monoclinic
_symmetry_space_group_name_Hall '-P 2yn'
_symmetry_space_group_name_H-M 'P 1 21/n 1'
_atom_sites_solution_hydrogens N/A
_atom_sites_solution_primary Patterson
_audit_creation_date 02-11-06
_audit_creation_method CRYSTALS_ver_12-03-99
_cell_angle_alpha 90
_cell_angle_beta 99.448(2)
_cell_angle_gamma 90
_cell_formula_units_Z 8
_cell_length_a 7.3951(9)
_cell_length_b 24.897(3)
_cell_length_c 7.4812(9)
_cell_measurement_reflns_used 6348
_cell_measurement_temperature 150
_cell_measurement_theta_max 27
_cell_measurement_theta_min 3
_cell_volume 1358.7(3)
_computing_cell_refinement
; 
 SAINT (Siemens ,1995) 
;
_computing_data_collection
; 
 SMART (Siemens, 1993) 
;
_computing_data_reduction
; 
 SAINT (Siemens ,1995) 
;
_computing_molecular_graphics
; 
 CAMERON (Watkin et al 1996) 
;
_computing_publication_material
; 
 CRYSTALS (Watkin et al 2001) 
;
_computing_structure_refinement
; 
 CRYSTALS (Watkin et al 2001) 
;
_computing_structure_solution
; 
 DIRDIF-96 (Beurskens et al 1996) 
;
_diffrn_ambient_temperature 150
_diffrn_measured_fraction_theta_max 0.993
_diffrn_measurement_device_type
; 
Bruker SMART 
;
_diffrn_measurement_method '\f & \w scans'
_diffrn_radiation_monochromator graphite
_diffrn_radiation_type 'Mo K\a'
_diffrn_radiation_wavelength 0.71073
_diffrn_reflns_av_R_equivalents 0.03
_diffrn_reflns_limit_h_max 9
_diffrn_reflns_limit_h_min -9
_diffrn_reflns_limit_k_max 31
_diffrn_reflns_limit_k_min -27
_diffrn_reflns_limit_l_max 8
_diffrn_reflns_limit_l_min -9
_diffrn_reflns_number 8959
_diffrn_reflns_theta_max 26.36
_diffrn_reflns_theta_min 1.64
_diffrn_standards_decay_% 0.00
_diffrn_standards_interval_count 0
_diffrn_standards_interval_time 0
_diffrn_standards_number 0
_exptl_absorpt_coefficient_mu 0.893
_exptl_absorpt_correction_T_max 1
_exptl_absorpt_correction_T_min 0.646
_exptl_absorpt_correction_type multi-scan
_exptl_absorpt_process_details
; 
 SADABS (Bruker 2002) 
;
_exptl_crystal_colour ' colourless '
_exptl_crystal_density_diffrn 2.078
_exptl_crystal_density_meas ?
_exptl_crystal_description ' cylinder '
_exptl_crystal_F_000 834.870
_exptl_crystal_size_max 1.00
_exptl_crystal_size_mid 0.35
_exptl_crystal_size_min 0.35
_refine_diff_density_max 0.41
_refine_diff_density_min -0.49
_refine_ls_extinction_coef 37.4(174)
_refine_ls_extinction_method 'Larson 1970 Crystallographic Computing eq 22'
_refine_ls_goodness_of_fit_ref 1.0441
_refine_ls_hydrogen_treatment N/A
_refine_ls_matrix_type full
_refine_ls_number_parameters 200
_refine_ls_number_reflns 2488
_refine_ls_R_factor_gt 0.0291
_refine_ls_shift/su_max 0.000373
_refine_ls_structure_factor_coef F
_refine_ls_weighting_details
;
 Method= Tukey and Prince 
 W = [weight] * [1-(deltaF/6*sigmaF)^2]^2 
 
 1.00 0.945 0.728 
;
_refine_ls_weighting_scheme calc
_refine_ls_wR_factor_ref 0.0311
_reflns_limit_h_max 9
_reflns_limit_h_min -9
_reflns_limit_k_max 30
_reflns_limit_k_min 0
_reflns_limit_l_max 9
_reflns_limit_l_min 0
_reflns_number_gt 2488
_reflns_number_total 2757
_reflns_threshold_expression >2.00\s(I)
_cod_data_source_file ic0489488si20040802_013958.cif
_cod_data_source_block cclofs
_cod_depositor_comments
;
The following automatic conversions were performed:
'_symmetry_cell_setting' value 'Monoclinic ' changed to 'monoclinic'
according to '/home/adriana/struct/CIF-dictionaries/cif_core.dic'
dictionary named 'cif_core.dic' version 2.4.1 from 2010-06-29.

Automatic conversion script
Id: cif_fix_enum 1555 2011-01-17 13:19:09Z saulius 

The following automatic conversions were performed:

'_chemical_melting_point' value 'not measured' was changed to '?' -
the value is undefined or not given.

Automatic conversion script
Id: cif_fix_values 1569 2011-02-09 13:29:24Z adriana 
;
_cod_original_formula_sum ' C2 Cl1 F3 O4 S1 '
_cod_database_code 4312160

loop_
_symmetry_equiv_pos_as_xyz
x,y,z
-x,-y,-z
-x+1/2,y+1/2,-z+1/2
x+1/2,-y+1/2,z+1/2

loop_
_atom_site_label
_atom_site_type_symbol
_atom_site_fract_x
_atom_site_fract_y
_atom_site_fract_z
_atom_site_U_iso_or_equiv
_atom_site_occupancy
_atom_site_adp_type
Cl11 Cl -0.34675(5) 0.147568(13) -0.87490(4) 0.0371 1.0000 Uani
C21 C -0.40318(16) 0.16304(4) -0.66733(15) 0.0248 1.0000 Uani
O31 O -0.52804(14) 0.14661(4) -0.60713(13) 0.0378 1.0000 Uani
O41 O -0.27432(11) 0.20015(3) -0.5857(1) 0.0228 1.0000 Uani
S51 S -0.23994(4) 0.210279(11) -0.36941(3) 0.0225 1.0000 Uani
O61 O -0.28271(14) 0.16424(4) -0.27427(11) 0.0330 1.0000 Uani
O71 O -0.06776(12) 0.23631(4) -0.33463(12) 0.0344 1.0000 Uani
C81 C -0.41397(18) 0.26221(5) -0.35133(18) 0.0315 1.0000 Uani
F91 F -0.57956(12) 0.24302(4) -0.40205(13) 0.0463 1.0000 Uani
F101 F -0.38908(15) 0.30354(3) -0.45386(13) 0.0504 1.0000 Uani
F111 F -0.39185(12) 0.27735(4) -0.18016(12) 0.0455 1.0000 Uani
Cl12 Cl 0.26672(5) 0.110572(14) 0.75140(4) 0.0409 1.0000 Uani
C22 C 0.13690(18) 0.09442(5) 0.54692(16) 0.0291 1.0000 Uani
O32 O -0.00592(16) 0.11246(4) 0.48637(15) 0.0448 1.0000 Uani
O42 O 0.22917(11) 0.05605(3) 0.46459(11) 0.0261 1.0000 Uani
S52 S 0.13472(4) 0.035623(11) 0.26441(4) 0.0262 1.0000 Uani
O62 O 0.13133(15) 0.07751(4) 0.13719(13) 0.0417 1.0000 Uani
O72 O -0.02062(14) 0.00366(4) 0.27872(14) 0.0391 1.0000 Uani
C82 C 0.3266(2) -0.00994(5) 0.24124(19) 0.0366 1.0000 Uani
F92 F 0.35097(14) -0.04445(4) 0.37532(13) 0.0498 1.0000 Uani
F102 F 0.28115(16) -0.03546(5) 0.08619(14) 0.0637 1.0000 Uani
F112 F 0.47808(13) 0.01766(4) 0.24030(14) 0.0548 1.0000 Uani

loop_
_atom_site_aniso_label
_atom_site_aniso_U_11
_atom_site_aniso_U_22
_atom_site_aniso_U_33
_atom_site_aniso_U_23
_atom_site_aniso_U_13
_atom_site_aniso_U_12
Cl11 0.0482(2) 0.04116(19) 0.02303(17) -0.01175(11) 0.00939(13) -0.00595(13)
C21 0.0310(5) 0.0223(5) 0.0207(5) -0.0020(4) 0.0031(4) -0.0031(4)
O31 0.0409(5) 0.0427(5) 0.0310(4) -0.0047(4) 0.0091(4) -0.0171(4)
O41 0.0264(4) 0.0247(4) 0.0178(4) -0.0024(3) 0.0052(3) -0.0032(3)
S51 0.02402(16) 0.02575(15) 0.01748(15) -0.00275(9) 0.0030(1) 0.00124(9)
O61 0.0452(5) 0.0327(5) 0.0217(4) 0.0031(3) 0.0065(3) 0.0015(4)
O71 0.0283(5) 0.0442(5) 0.0299(5) -0.0103(4) 0.0028(3) -0.0052(4)
C81 0.0336(6) 0.0311(6) 0.0291(6) -0.0081(5) 0.0032(5) 0.0060(5)
F91 0.0275(4) 0.0512(5) 0.0581(6) -0.0178(4) 0.0008(4) 0.0061(3)
F101 0.0716(6) 0.0283(4) 0.0518(5) 0.0027(4) 0.0117(4) 0.0122(4)
F111 0.0444(5) 0.0602(5) 0.0317(4) -0.0215(4) 0.0056(3) 0.0113(4)
Cl12 0.0537(2) 0.0408(2) 0.03027(17) -0.01195(12) 0.01320(14) -0.00580(14)
C22 0.0374(6) 0.0236(5) 0.0285(6) 0.0005(4) 0.0122(5) 0.0008(5)
O32 0.0481(6) 0.0413(5) 0.0462(6) 0.0015(4) 0.0109(5) 0.0171(5)
O42 0.0279(4) 0.0263(4) 0.0244(4) -0.0035(3) 0.0056(3) 0.0001(3)
S52 0.03040(17) 0.02564(16) 0.02217(15) 0.0011(1) 0.00307(11) -0.0011(1)
O62 0.0565(6) 0.0382(5) 0.0304(5) 0.0087(4) 0.0071(4) 0.0009(4)
O72 0.0352(5) 0.0420(5) 0.0383(5) 0.0014(4) 0.0004(4) -0.0116(4)
C82 0.0418(7) 0.0348(6) 0.0330(6) -0.0113(5) 0.0052(5) 0.0049(5)
F92 0.0595(6) 0.0358(4) 0.0517(5) 0.0007(4) 0.0017(4) 0.0162(4)
F102 0.0733(7) 0.0698(7) 0.0441(5) -0.0329(5) -0.0017(5) 0.0168(5)
F112 0.0404(5) 0.0641(6) 0.0647(6) -0.0134(5) 0.0231(4) 0.0006(4)

loop_
_atom_type_symbol
_atom_type_scat_dispersion_real
_atom_type_scat_dispersion_imag
_atom_type_scat_Cromer_Mann_a1
_atom_type_scat_Cromer_Mann_b1
_atom_type_scat_Cromer_Mann_a2
_atom_type_scat_Cromer_Mann_b2
_atom_type_scat_Cromer_Mann_a3
_atom_type_scat_Cromer_Mann_b3
_atom_type_scat_Cromer_Mann_a4
_atom_type_scat_Cromer_Mann_b4
_atom_type_scat_Cromer_Mann_c
_atom_type_scat_source
'C   ' 0.0033 0.0016 2.3100 20.8439 1.0200 10.2075 1.5886 0.5687 0.8650 51.6512 0.2156 International_Tables_Vol_IV_Table_2.2B
'O   ' 0.0106 0.0060 3.0485 13.2771 2.2868 5.7011 1.5463 0.3239 0.8670 32.9089 0.2508 International_Tables_Vol_IV_Table_2.2B
'F   ' 0.0140 0.0100 3.5392 10.2825 2.6412 4.2944 1.5170 0.2615 1.0243 26.1476 0.2776 International_Tables_Vol_IV_Table_2.2B
'S   ' 0.1246 0.1234 6.9053 1.4679 5.2034 22.2151 1.4379 0.2536 1.5863 56.1720 0.8669 International_Tables_Vol_IV_Table_2.2B
'Cl  ' 0.1484 0.1585 11.4604 0.0104 7.1964 1.1662 6.2556 18.5194 1.6455 47.7784 -9.5574 International_Tables_Vol_IV_Table_2.2B

loop_
_geom_angle_atom_site_label_1
_geom_angle_site_symmetry_1
_geom_angle_atom_site_label_2
_geom_angle_site_symmetry_2
_geom_angle_atom_site_label_3
_geom_angle_site_symmetry_3
_geom_angle
_geom_angle_publ_flag
Cl11 . C21 . O31 . 126.61(9) yes
Cl11 . C21 . O41 . 107.15(7) yes
O31 . C21 . O41 . 126.2(1) yes
C21 . O41 . S51 . 121.73(7) yes
O41 . S51 . O61 . 111.50(5) yes
O41 . S51 . O71 . 104.16(5) yes
O61 . S51 . O71 . 123.26(6) yes
O41 . S51 . C81 . 100.71(5) yes
O61 . S51 . C81 . 108.38(6) yes
O71 . S51 . C81 . 106.45(6) yes
S51 . C81 . F91 . 110.67(8) yes
S51 . C81 . F101 . 109.86(9) yes
F91 . C81 . F101 . 109.27(11) yes
S51 . C81 . F111 . 107.14(9) yes
F91 . C81 . F111 . 110.26(11) yes
F101 . C81 . F111 . 109.62(11) yes
Cl12 . C22 . O32 . 126.4(1) yes
Cl12 . C22 . O42 . 108.41(9) yes
O32 . C22 . O42 . 125.18(12) yes
C22 . O42 . S52 . 117.35(8) yes
O42 . S52 . O62 . 110.35(5) yes
O42 . S52 . O72 . 109.71(5) yes
O62 . S52 . O72 . 122.84(7) yes
O42 . S52 . C82 . 93.33(5) yes
O62 . S52 . C82 . 108.65(6) yes
O72 . S52 . C82 . 107.90(7) yes
S52 . C82 . F92 . 110.00(9) yes
S52 . C82 . F102 . 106.9(1) yes
F92 . C82 . F102 . 109.93(12) yes
S52 . C82 . F112 . 110.36(9) yes
F92 . C82 . F112 . 109.67(12) yes
F102 . C82 . F112 . 110.00(12) yes

loop_
_geom_bond_atom_site_label_1
_geom_bond_site_symmetry_1
_geom_bond_atom_site_label_2
_geom_bond_site_symmetry_2
_geom_bond_distance
_geom_bond_publ_flag
Cl11 . C21 . 1.7166(11) yes
C21 . O31 . 1.1659(15) yes
C21 . O41 . 1.3943(14) yes
O41 . S51 . 1.6158(7) yes
S51 . O61 . 1.4123(9) yes
S51 . O71 . 1.4142(9) yes
S51 . C81 . 1.8448(12) yes
C81 . F91 . 1.3112(16) yes
C81 . F101 . 1.3144(16) yes
C81 . F111 . 1.3190(15) yes
Cl12 . C22 . 1.7150(13) yes
C22 . O32 . 1.1685(18) yes
C22 . O42 . 1.3767(14) yes
O42 . S52 . 1.6267(8) yes
S52 . O62 . 1.409(1) yes
S52 . O72 . 1.416(1) yes
S52 . C82 . 1.8470(14) yes
C82 . F92 . 1.3106(17) yes
C82 . F102 . 1.3169(16) yes
C82 . F112 . 1.3149(18) yes
